data_4086841
loop_
_publ_author_name
'Baillie, Rhett A.'
'Patrick, Brian O.'
'Legzdins, Peter'
'Rosenfeld, Devon C.'

_publ_section_title
;
 Functionalization of Methane Initiated by
 Cp*W(NO)(CH2CMe3)(\h3-CH2CHCMe2)
;
_journal_name_full Organometallics
_journal_paper_doi 10.1021/acs.organomet.6b00738
_journal_year 2016
_chemical_formula_moiety 'C21 H35 N O2 W'
_chemical_formula_sum 'C21 H35 N O2 W'
_chemical_formula_weight 517.35
_space_group_crystal_system monoclinic
_space_group_IT_number 4
_space_group_name_Hall 'P 2yb'
_space_group_name_H-M_alt 'P 1 21 1'
_symmetry_space_group_name_Hall 'P 2yb'
_symmetry_space_group_name_H-M 'P 1 21 1'
_atom_sites_solution_hydrogens geom
_atom_sites_solution_primary direct
_audit_creation_date 2016-10-31
_audit_creation_method
;
Olex2 1.2
(compiled 2016.09.09 svn.r3337 for OlexSys, GUI svn.r5227)
;
_cell_angle_alpha 90
_cell_angle_beta 115.552(2)
_cell_angle_gamma 90
_cell_formula_units_Z 2
_cell_length_a 11.3415(5)
_cell_length_b 8.9764(4)
_cell_length_c 11.5230(5)
_cell_measurement_reflns_used 9923
_cell_measurement_temperature 100(2)
_cell_measurement_theta_max 30.03
_cell_measurement_theta_min 3.00
_cell_volume 1058.37(8)
_computing_cell_refinement 'SAINT v8.37A (Bruker, 2015)'
_computing_data_reduction 'SAINT v8.37A (Bruker, 2015)'
_computing_molecular_graphics 'Olex2 (Dolomanov et al., 2009)'
_computing_publication_material 'Olex2 (Dolomanov et al., 2009)'
_computing_structure_refinement 'XL (Sheldrick, 2008)'
_computing_structure_solution 'SIR2004 (Burla et al., 2007)'
_diffrn_ambient_temperature 100(2)
_diffrn_detector 'Bruker APEX2 area detector'
_diffrn_detector_area_resol_mean 7.9
_diffrn_detector_type 'CCD area detector'
_diffrn_measured_fraction_theta_full 0.996
_diffrn_measured_fraction_theta_max 0.995
_diffrn_measurement_device 'Bruker-Nonius Kappa diffractometer'
_diffrn_measurement_device_type 'Bruker APEX-II CCD'
_diffrn_measurement_method '\f and \w scans'
_diffrn_radiation_monochromator graphite
_diffrn_radiation_probe x-ray
_diffrn_radiation_type MoK\a
_diffrn_radiation_wavelength 0.71073
_diffrn_reflns_av_R_equivalents 0.0191
_diffrn_reflns_av_unetI/netI 0.0247
_diffrn_reflns_Laue_measured_fraction_full 0.996
_diffrn_reflns_Laue_measured_fraction_max 0.995
_diffrn_reflns_limit_h_max 15
_diffrn_reflns_limit_h_min -15
_diffrn_reflns_limit_k_max 9
_diffrn_reflns_limit_k_min -12
_diffrn_reflns_limit_l_max 9
_diffrn_reflns_limit_l_min -16
_diffrn_reflns_number 12277
_diffrn_reflns_point_group_measured_fraction_full 0.891
_diffrn_reflns_point_group_measured_fraction_max 0.828
_diffrn_reflns_theta_full 25.000
_diffrn_reflns_theta_max 30.038
_diffrn_reflns_theta_min 3.342
_diffrn_source 'sealed X-ray tube'
_diffrn_standards_number 0
_exptl_absorpt_coefficient_mu 5.470
_exptl_absorpt_correction_T_max 0.519
_exptl_absorpt_correction_T_min 0.287
_exptl_absorpt_correction_type multi-scan
_exptl_absorpt_process_details
'SADABS-2014/5 (Bruker,2014/5) was used for absorption correction. wR2(int) was 0.1007 before and 0.0292 after correction. The Ratio of minimum to maximum transmission is 0.5507. The \l/2 correction factor is Not present.'
_exptl_crystal_colour yellow
_exptl_crystal_colour_primary yellow
_exptl_crystal_density_diffrn 1.623
_exptl_crystal_description rod
_exptl_crystal_F_000 516
_exptl_crystal_size_max 0.25
_exptl_crystal_size_mid 0.15
_exptl_crystal_size_min 0.12
_refine_diff_density_max 0.943
_refine_diff_density_min -0.899
_refine_diff_density_rms 0.083
_refine_ls_abs_structure_details
;
 Flack x determined using 1781 quotients [(I+)-(I-)]/[(I+)+(I-)]
 (Parsons, Flack and Wagner, Acta Cryst. B69 (2013) 249-259).
;
_refine_ls_abs_structure_Flack -0.011(8)
_refine_ls_extinction_coef 0.0031(5)
_refine_ls_extinction_expression Fc^*^=kFc[1+0.001xFc^2^\l^3^/sin(2\q)]^-1/4^
_refine_ls_extinction_method 'SHELXL-2014/7 (Sheldrick 2014'
_refine_ls_goodness_of_fit_ref 1.051
_refine_ls_hydrogen_treatment constr
_refine_ls_matrix_type full
_refine_ls_number_parameters 237
_refine_ls_number_reflns 5138
_refine_ls_number_restraints 1
_refine_ls_restrained_S_all 1.051
_refine_ls_R_factor_all 0.0187
_refine_ls_R_factor_gt 0.0177
_refine_ls_shift/su_max 0.003
_refine_ls_shift/su_mean 0.000
_refine_ls_structure_factor_coef Fsqd
_refine_ls_weighting_details 'w=1/[\s^2^(Fo^2^)+(0.0271P)^2^+0.3489P] where P=(Fo^2^+2Fc^2^)/3'
_refine_ls_weighting_scheme calc
_refine_ls_wR_factor_gt 0.0439
_refine_ls_wR_factor_ref 0.0446
_reflns_Friedel_coverage 0.572
_reflns_Friedel_fraction_full 0.769
_reflns_Friedel_fraction_max 0.640
_reflns_number_gt 4998
_reflns_number_total 5138
_reflns_threshold_expression 'I > 2\s(I)'
_cod_data_source_file om6b00738_si_008.cif
_cod_data_source_block pl408_0m/4
_cod_database_code 4086841
_shelx_space_group_comment
;
The symmetry employed for this shelxl refinement is uniquely defined
by the following loop, which should always be used as a source of
symmetry information in preference to the above space-group names.
They are only intended as comments.
;
_olex2_refinement_description
;
1. Fixed Uiso
 At 1.2 times of:
  All C(H) groups, All C(H,H) groups
 At 1.5 times of:
  All C(H,H,H) groups
2.a Ternary CH refined with riding coordinates:
 C12(H12)
2.b Secondary CH2 refined with riding coordinates:
 C11(H11A,H11B), C17(H17A,H17B)
2.c Idealised Me refined as rotating group:
 C6(H6A,H6B,H6C), C7(H7A,H7B,H7C), C8(H8A,H8B,H8C), C9(H9A,H9B,H9C), C10(H10A,
 H10B,H10C), C14(H14A,H14B,H14C), C15(H15A,H15B,H15C), C19(H19A,H19B,H19C),
 C20(H20A,H20B,H20C), C21(H21A,H21B,H21C)
;
_shelx_shelxl_version_number 2014/7
_olex2_submission_special_instructions 'No special instructions were received'

loop_
_space_group_symop_operation_xyz
'x, y, z'
'-x, y+1/2, -z'

loop_
_atom_site_label
_atom_site_type_symbol
_atom_site_fract_x
_atom_site_fract_y
_atom_site_fract_z
_atom_site_U_iso_or_equiv
_atom_site_adp_type
_atom_site_occupancy
_atom_site_site_symmetry_order
_atom_site_calc_flag
_atom_site_refinement_flags_posn
C1 C 0.9951(5) 0.9911(6) 0.2225(4) 0.0149(9) Uani 1 1 d .
C2 C 1.0343(4) 0.8791(5) 0.1592(4) 0.0177(7) Uani 1 1 d .
C3 C 0.9226(4) 0.8390(4) 0.0423(4) 0.0163(7) Uani 1 1 d .
C4 C 0.8141(4) 0.9214(4) 0.0361(3) 0.0162(7) Uani 1 1 d .
C5 C 0.8583(4) 1.0154(4) 0.1485(4) 0.0153(7) Uani 1 1 d .
C6 C 1.0827(5) 1.0730(5) 0.3431(4) 0.0250(9) Uani 1 1 d .
H6A H 1.1293 1.1522 0.3216 0.037 Uiso 1 1 calc GR
H6B H 1.1460 1.0033 0.4035 0.037 Uiso 1 1 calc GR
H6C H 1.0297 1.1167 0.3828 0.037 Uiso 1 1 calc GR
C7 C 1.1721(4) 0.8255(6) 0.1986(5) 0.0296(10) Uani 1 1 d .
H7A H 1.2219 0.8354 0.2920 0.044 Uiso 1 1 calc GR
H7B H 1.2135 0.8856 0.1554 0.044 Uiso 1 1 calc GR
H7C H 1.1707 0.7207 0.1741 0.044 Uiso 1 1 calc GR
C8 C 0.9249(5) 0.7392(5) -0.0606(4) 0.0279(12) Uani 1 1 d .
H8A H 0.9386 0.7991 -0.1248 0.042 Uiso 1 1 calc GR
H8B H 0.8415 0.6861 -0.1020 0.042 Uiso 1 1 calc GR
H8C H 0.9962 0.6670 -0.0224 0.042 Uiso 1 1 calc GR
C9 C 0.6794(4) 0.9263(5) -0.0725(4) 0.0257(9) Uani 1 1 d .
H9A H 0.6697 0.8454 -0.1331 0.039 Uiso 1 1 calc GR
H9B H 0.6661 1.0222 -0.1170 0.039 Uiso 1 1 calc GR
H9C H 0.6144 0.9145 -0.0383 0.039 Uiso 1 1 calc GR
C10 C 0.7808(4) 1.1409(5) 0.1673(4) 0.0224(8) Uani 1 1 d .
H10A H 0.7911 1.2303 0.1236 0.034 Uiso 1 1 calc GR
H10B H 0.8124 1.1614 0.2594 0.034 Uiso 1 1 calc GR
H10C H 0.6882 1.1131 0.1311 0.034 Uiso 1 1 calc GR
C11 C 0.9509(5) 0.5442(6) 0.1863(5) 0.0196(10) Uani 1 1 d .
H11A H 0.9163 0.5187 0.0938 0.024 Uiso 1 1 calc R
H11B H 1.0442 0.5173 0.2352 0.024 Uiso 1 1 calc R
C12 C 0.8689(4) 0.5094(5) 0.2461(4) 0.0199(8) Uani 1 1 d .
H12 H 0.9078 0.4613 0.3329 0.024 Uiso 1 1 calc R
C13 C 0.7369(4) 0.5486(5) 0.1914(4) 0.0183(7) Uani 1 1 d .
C14 C 0.6540(4) 0.5611(5) 0.0478(4) 0.0233(8) Uani 1 1 d .
H14A H 0.6091 0.4663 0.0149 0.035 Uiso 1 1 calc GR
H14B H 0.7099 0.5846 0.0051 0.035 Uiso 1 1 calc GR
H14C H 0.5892 0.6404 0.0306 0.035 Uiso 1 1 calc GR
C15 C 0.6604(5) 0.5138(5) 0.2676(4) 0.0248(9) Uani 1 1 d .
H15A H 0.7192 0.5153 0.3597 0.037 Uiso 1 1 calc GR
H15B H 0.6206 0.4149 0.2436 0.037 Uiso 1 1 calc GR
H15C H 0.5917 0.5887 0.2490 0.037 Uiso 1 1 calc GR
C16 C 0.7195(4) 0.8434(4) 0.2574(4) 0.0158(7) Uani 1 1 d .
C17 C 0.7447(4) 0.8902(4) 0.3943(3) 0.0148(7) Uani 1 1 d .
H17A H 0.8128 0.9686 0.4217 0.018 Uiso 1 1 calc R
H17B H 0.7830 0.8033 0.4510 0.018 Uiso 1 1 calc R
C18 C 0.6313(4) 0.9485(5) 0.4219(4) 0.0189(7) Uani 1 1 d .
C19 C 0.5704(5) 1.0886(6) 0.3461(4) 0.0295(10) Uani 1 1 d .
H19A H 0.5053 1.1277 0.3729 0.044 Uiso 1 1 calc GR
H19B H 0.5280 1.0650 0.2541 0.044 Uiso 1 1 calc GR
H19C H 0.6385 1.1636 0.3624 0.044 Uiso 1 1 calc GR
C20 C 0.6897(4) 0.9868(6) 0.5657(4) 0.0257(9) Uani 1 1 d .
H20A H 0.7228 0.8958 0.6165 0.039 Uiso 1 1 calc GR
H20B H 0.6221 1.0312 0.5863 0.039 Uiso 1 1 calc GR
H20C H 0.7616 1.0578 0.5863 0.039 Uiso 1 1 calc GR
C21 C 0.5277(5) 0.8257(6) 0.3944(5) 0.0311(10) Uani 1 1 d .
H21A H 0.4837 0.8068 0.3016 0.047 Uiso 1 1 calc GR
H21B H 0.4633 0.8582 0.4247 0.047 Uiso 1 1 calc GR
H21C H 0.5702 0.7342 0.4393 0.047 Uiso 1 1 calc GR
N1 N 0.9976(3) 0.7555(7) 0.3974(3) 0.0130(6) Uani 1 1 d .
O1 O 1.0830(2) 0.7696(7) 0.5084(2) 0.0219(5) Uani 1 1 d .
O2 O 0.6105(3) 0.8566(4) 0.1692(3) 0.0200(6) Uani 1 1 d .
W1 W 0.89286(2) 0.76778(2) 0.23101(2) 0.01103(5) Uani 1 1 d .

loop_
_atom_site_aniso_label
_atom_site_aniso_U_11
_atom_site_aniso_U_22
_atom_site_aniso_U_33
_atom_site_aniso_U_23
_atom_site_aniso_U_13
_atom_site_aniso_U_12
C1 0.017(2) 0.0149(19) 0.0126(18) 0.0000(16) 0.0065(17) -0.0053(18)
C2 0.0165(18) 0.0180(19) 0.0214(17) 0.0029(15) 0.0106(15) 0.0002(15)
C3 0.0220(19) 0.0123(18) 0.0171(16) -0.0009(13) 0.0110(15) -0.0014(14)
C4 0.0185(18) 0.0154(17) 0.0136(15) 0.0008(14) 0.0060(14) -0.0002(14)
C5 0.0190(19) 0.0138(16) 0.0159(16) 0.0009(14) 0.0101(15) -0.0010(14)
C6 0.030(2) 0.025(2) 0.0149(16) -0.0005(16) 0.0055(16) -0.0139(18)
C7 0.0172(19) 0.032(2) 0.040(2) 0.012(2) 0.0128(18) 0.0034(17)
C8 0.047(2) 0.020(3) 0.0263(18) -0.0055(16) 0.0250(18) -0.0057(18)
C9 0.024(2) 0.030(2) 0.0160(17) 0.0065(17) 0.0017(16) -0.0020(18)
C10 0.029(2) 0.0128(18) 0.030(2) 0.0025(16) 0.0172(18) 0.0049(16)
C11 0.021(3) 0.0145(19) 0.020(2) -0.0007(18) 0.0059(19) 0.0040(19)
C12 0.0230(19) 0.0119(17) 0.0197(17) 0.0018(14) 0.0043(15) 0.0010(15)
C13 0.0171(18) 0.0162(18) 0.0184(16) -0.0029(14) 0.0047(14) -0.0037(14)
C14 0.021(2) 0.025(2) 0.0175(17) -0.0026(16) 0.0023(15) -0.0037(16)
C15 0.026(2) 0.023(2) 0.0229(19) 0.0014(17) 0.0089(17) -0.0079(18)
C16 0.0174(18) 0.0142(18) 0.0174(16) 0.0005(13) 0.0090(14) -0.0018(14)
C17 0.0112(16) 0.0175(17) 0.0155(15) 0.0005(13) 0.0057(13) 0.0006(13)
C18 0.0162(17) 0.025(2) 0.0169(16) 0.0008(15) 0.0084(14) 0.0028(16)
C19 0.029(2) 0.035(2) 0.027(2) 0.0042(19) 0.0141(19) 0.016(2)
C20 0.026(2) 0.032(2) 0.0185(18) -0.0018(17) 0.0094(16) 0.0077(19)
C21 0.020(2) 0.042(3) 0.038(2) -0.008(2) 0.0179(19) -0.0069(19)
N1 0.0149(11) 0.0099(16) 0.0143(10) 0.0043(17) 0.0064(9) 0.0028(19)
O1 0.0212(11) 0.0258(12) 0.0124(9) 0.000(2) 0.0014(8) -0.002(3)
O2 0.0141(13) 0.0256(14) 0.0172(12) 0.0016(12) 0.0038(11) 0.0020(12)
W1 0.01051(7) 0.01075(7) 0.01118(6) -0.00071(10) 0.00405(4) -0.00064(10)

loop_
_atom_type_symbol
_atom_type_description
_atom_type_scat_dispersion_real
_atom_type_scat_dispersion_imag
_atom_type_scat_source
C C 0.0033 0.0016 'International Tables Vol C Tables 4.2.6.8 and 6.1.1.4'
H H 0.0000 0.0000 'International Tables Vol C Tables 4.2.6.8 and 6.1.1.4'
N N 0.0061 0.0033 'International Tables Vol C Tables 4.2.6.8 and 6.1.1.4'
O O 0.0106 0.0060 'International Tables Vol C Tables 4.2.6.8 and 6.1.1.4'
W W -0.8490 6.8722 'International Tables Vol C Tables 4.2.6.8 and 6.1.1.4'

loop_
_geom_angle_atom_site_label_1
_geom_angle_atom_site_label_2
_geom_angle_atom_site_label_3
_geom_angle
C2 C1 C5 107.5(4)
C2 C1 C6 126.3(4)
C2 C1 W1 71.7(3)
C5 C1 C6 126.2(4)
C5 C1 W1 74.0(2)
C6 C1 W1 121.4(3)
C1 C2 C3 108.2(4)
C1 C2 C7 125.8(4)
C1 C2 W1 72.8(2)
C3 C2 C7 125.6(4)
C3 C2 W1 76.2(2)
C7 C2 W1 122.8(3)
C2 C3 C8 125.5(4)
C2 C3 W1 68.5(2)
C4 C3 C2 108.2(3)
C4 C3 C8 126.0(4)
C4 C3 W1 74.3(2)
C8 C3 W1 127.6(3)
C3 C4 C5 107.7(3)
C3 C4 C9 127.6(4)
C3 C4 W1 72.1(2)
C5 C4 C9 124.5(4)
C5 C4 W1 70.0(2)
C9 C4 W1 128.1(3)
C1 C5 C4 108.3(4)
C1 C5 C10 125.5(4)
C1 C5 W1 70.7(2)
C4 C5 C10 124.8(4)
C4 C5 W1 75.3(2)
C10 C5 W1 130.4(3)
C1 C6 H6A 109.5
C1 C6 H6B 109.5
C1 C6 H6C 109.5
H6A C6 H6B 109.5
H6A C6 H6C 109.5
H6B C6 H6C 109.5
C2 C7 H7A 109.5
C2 C7 H7B 109.5
C2 C7 H7C 109.5
H7A C7 H7B 109.5
H7A C7 H7C 109.5
H7B C7 H7C 109.5
C3 C8 H8A 109.5
C3 C8 H8B 109.5
C3 C8 H8C 109.5
H8A C8 H8B 109.5
H8A C8 H8C 109.5
H8B C8 H8C 109.5
C4 C9 H9A 109.5
C4 C9 H9B 109.5
C4 C9 H9C 109.5
H9A C9 H9B 109.5
H9A C9 H9C 109.5
H9B C9 H9C 109.5
C5 C10 H10A 109.5
C5 C10 H10B 109.5
C5 C10 H10C 109.5
H10A C10 H10B 109.5
H10A C10 H10C 109.5
H10B C10 H10C 109.5
H11A C11 H11B 112.8
C12 C11 H11A 115.8
C12 C11 H11B 115.8
C12 C11 W1 76.4(3)
W1 C11 H11A 115.8
W1 C11 H11B 115.8
C11 C12 H12 119.0
C11 C12 W1 67.9(3)
C13 C12 C11 121.9(4)
C13 C12 H12 119.0
C13 C12 W1 81.6(3)
W1 C12 H12 119.0
C12 C13 C14 123.5(4)
C12 C13 C15 117.3(4)
C12 C13 W1 65.7(2)
C14 C13 W1 101.2(3)
C15 C13 C14 114.1(4)
C15 C13 W1 125.7(3)
C13 C14 H14A 109.5
C13 C14 H14B 109.5
C13 C14 H14C 109.5
H14A C14 H14B 109.5
H14A C14 H14C 109.5
H14B C14 H14C 109.5
C13 C15 H15A 109.5
C13 C15 H15B 109.5
C13 C15 H15C 109.5
H15A C15 H15B 109.5
H15A C15 H15C 109.5
H15B C15 H15C 109.5
C17 C16 W1 116.1(3)
O2 C16 C17 120.1(3)
O2 C16 W1 123.6(3)
C16 C17 H17A 107.3
C16 C17 H17B 107.3
C16 C17 C18 120.1(3)
H17A C17 H17B 106.9
C18 C17 H17A 107.3
C18 C17 H17B 107.3
C19 C18 C17 112.0(3)
C19 C18 C20 108.3(4)
C19 C18 C21 110.9(4)
C20 C18 C17 106.8(3)
C20 C18 C21 108.6(4)
C21 C18 C17 110.1(4)
C18 C19 H19A 109.5
C18 C19 H19B 109.5
C18 C19 H19C 109.5
H19A C19 H19B 109.5
H19A C19 H19C 109.5
H19B C19 H19C 109.5
C18 C20 H20A 109.5
C18 C20 H20B 109.5
C18 C20 H20C 109.5
H20A C20 H20B 109.5
H20A C20 H20C 109.5
H20B C20 H20C 109.5
C18 C21 H21A 109.5
C18 C21 H21B 109.5
C18 C21 H21C 109.5
H21A C21 H21B 109.5
H21A C21 H21C 109.5
H21B C21 H21C 109.5
O1 N1 W1 167.6(5)
C1 W1 C3 58.23(14)
C1 W1 C4 58.05(14)
C1 W1 C5 35.21(14)
C1 W1 C12 157.53(17)
C1 W1 C13 166.21(15)
C2 W1 C1 35.50(15)
C2 W1 C3 35.24(13)
C2 W1 C4 57.77(14)
C2 W1 C5 58.45(14)
C2 W1 C12 124.76(16)
C2 W1 C13 143.06(14)
C3 W1 C4 33.61(13)
C3 W1 C13 113.35(13)
C4 W1 C13 108.61(13)
C5 W1 C3 57.23(12)
C5 W1 C4 34.66(12)
C5 W1 C13 131.74(13)
C11 W1 C1 123.90(15)
C11 W1 C2 89.23(17)
C11 W1 C3 82.03(16)
C11 W1 C4 108.67(16)
C11 W1 C5 139.26(16)
C11 W1 C12 35.71(17)
C11 W1 C13 61.19(17)
C12 W1 C3 113.05(14)
C12 W1 C4 127.93(13)
C12 W1 C5 161.03(14)
C12 W1 C13 32.76(14)
C16 W1 C1 103.18(16)
C16 W1 C2 134.83(15)
C16 W1 C3 121.04(14)
C16 W1 C4 87.67(14)
C16 W1 C5 76.51(13)
C16 W1 C11 132.11(17)
C16 W1 C12 98.86(15)
C16 W1 C13 70.97(14)
N1 W1 C1 89.2(2)
N1 W1 C2 99.72(15)
N1 W1 C3 134.39(14)
N1 W1 C4 146.7(2)
N1 W1 C5 114.1(2)
N1 W1 C11 93.9(2)
N1 W1 C12 84.5(2)
N1 W1 C13 103.62(19)
N1 W1 C16 95.20(14)

loop_
_geom_bond_atom_site_label_1
_geom_bond_atom_site_label_2
_geom_bond_distance
C1 C2 1.422(6)
C1 C5 1.429(6)
C1 C6 1.506(6)
C1 W1 2.339(5)
C2 C3 1.441(6)
C2 C7 1.506(6)
C2 W1 2.324(4)
C3 C4 1.410(5)
C3 C8 1.496(5)
C3 W1 2.425(4)
C4 C5 1.442(5)
C4 C9 1.501(6)
C4 W1 2.453(4)
C5 C10 1.501(6)
C5 W1 2.383(4)
C6 H6A 0.9800
C6 H6B 0.9800
C6 H6C 0.9800
C7 H7A 0.9800
C7 H7B 0.9800
C7 H7C 0.9800
C8 H8A 0.9800
C8 H8B 0.9800
C8 H8C 0.9800
C9 H9A 0.9800
C9 H9B 0.9800
C9 H9C 0.9800
C10 H10A 0.9800
C10 H10B 0.9800
C10 H10C 0.9800
C11 H11A 0.9900
C11 H11B 0.9900
C11 C12 1.411(7)
C11 W1 2.241(5)
C12 H12 1.0000
C12 C13 1.396(6)
C12 W1 2.350(4)
C13 C14 1.513(5)
C13 C15 1.510(6)
C13 W1 2.552(4)
C14 H14A 0.9800
C14 H14B 0.9800
C14 H14C 0.9800
C15 H15A 0.9800
C15 H15B 0.9800
C15 H15C 0.9800
C16 C17 1.535(5)
C16 O2 1.221(5)
C16 W1 2.222(4)
C17 H17A 0.9900
C17 H17B 0.9900
C17 C18 1.544(5)
C18 C19 1.517(6)
C18 C20 1.535(6)
C18 C21 1.541(6)
C19 H19A 0.9800
C19 H19B 0.9800
C19 H19C 0.9800
C20 H20A 0.9800
C20 H20B 0.9800
C20 H20C 0.9800
C21 H21A 0.9800
C21 H21B 0.9800
C21 H21C 0.9800
N1 O1 1.233(3)
N1 W1 1.771(3)

loop_
_geom_torsion_atom_site_label_1
_geom_torsion_atom_site_label_2
_geom_torsion_atom_site_label_3
_geom_torsion_atom_site_label_4
_geom_torsion
C1 C2 C3 C4 -2.2(4)
C1 C2 C3 C8 172.0(4)
C1 C2 C3 W1 -66.4(3)
C2 C1 C5 C4 -2.2(5)
C2 C1 C5 C10 -169.2(4)
C2 C1 C5 W1 64.3(3)
C2 C3 C4 C5 0.9(4)
C2 C3 C4 C9 174.7(4)
C2 C3 C4 W1 -60.5(3)
C3 C4 C5 C1 0.8(4)
C3 C4 C5 C10 168.0(4)
C3 C4 C5 W1 -62.7(3)
C5 C1 C2 C3 2.7(5)
C5 C1 C2 C7 175.7(4)
C5 C1 C2 W1 -65.9(3)
C6 C1 C2 C3 -175.4(4)
C6 C1 C2 C7 -2.5(7)
C6 C1 C2 W1 115.9(4)
C6 C1 C5 C4 175.9(4)
C6 C1 C5 C10 8.9(7)
C6 C1 C5 W1 -117.5(4)
C7 C2 C3 C4 -175.2(4)
C7 C2 C3 C8 -1.0(6)
C7 C2 C3 W1 120.6(4)
C8 C3 C4 C5 -173.3(4)
C8 C3 C4 C9 0.6(6)
C8 C3 C4 W1 125.4(4)
C9 C4 C5 C1 -173.3(4)
C9 C4 C5 C10 -6.2(6)
C9 C4 C5 W1 123.2(4)
C11 C12 C13 C14 30.2(7)
C11 C12 C13 C15 -176.5(4)
C11 C12 C13 W1 -57.3(4)
C16 C17 C18 C19 -60.9(5)
C16 C17 C18 C20 -179.3(4)
C16 C17 C18 C21 63.0(5)
O1 N1 W1 C1 -10(2)
O1 N1 W1 C2 24(2)
O1 N1 W1 C3 31(2)
O1 N1 W1 C4 -19(2)
O1 N1 W1 C5 -36(2)
O1 N1 W1 C11 114(2)
O1 N1 W1 C12 149(2)
O1 N1 W1 C13 175(2)
O1 N1 W1 C16 -113(2)
O2 C16 C17 C18 2.4(6)
W1 C1 C2 C3 68.6(3)
W1 C1 C2 C7 -118.4(4)
W1 C1 C5 C4 -66.5(3)
W1 C1 C5 C10 126.5(4)
W1 C2 C3 C4 64.2(3)
W1 C2 C3 C8 -121.6(4)
W1 C3 C4 C5 61.3(3)
W1 C3 C4 C9 -124.8(4)
W1 C4 C5 C1 63.5(3)
W1 C4 C5 C10 -129.4(4)
W1 C11 C12 C13 64.0(4)
W1 C12 C13 C14 87.5(4)
W1 C12 C13 C15 -119.1(3)
W1 C16 C17 C18 178.4(3)
